data_7249079
loop_
_publ_author_name
'Odubo, Favour E.'
'Muthuramesh, Snehashree'
'Zeller, Matthias'
'Rosokha, Sergiy V.'

_publ_section_title
;
 Anion-&#x3c0; interaction with alkenes: persistent complexes <i>vs.</i>
 irreversible reactions of anions with tetracyanoethylene.
;
_journal_issue 31
_journal_name_full 'Physical chemistry chemical physics : PCCP'
_journal_page_first 21030
_journal_page_last 21039
_journal_paper_doi 10.1039/d4cp02573c
_journal_volume 26
_journal_year 2024
_chemical_absolute_configuration ukn
_chemical_formula_moiety '2(C12 H28 N), C6 N4, 2(Cl O4)'
_chemical_formula_sum 'C30 H56 Cl2 N6 O8'
_chemical_formula_weight 699.70
_space_group_crystal_system tetragonal
_space_group_IT_number 114
_space_group_name_Hall 'P -4 2n'
_space_group_name_H-M_alt 'P -4 21 c'
_atom_sites_solution_hydrogens geom
_audit_creation_method SHELXL-2019/3
_audit_update_record
;
2024-05-05 deposited with the CCDC.	2024-07-22 downloaded from the CCDC.
;
_cell_angle_alpha 90
_cell_angle_beta 90
_cell_angle_gamma 90
_cell_formula_units_Z 2
_cell_length_a 10.2231(5)
_cell_length_b 10.2231(5)
_cell_length_c 18.5008(14)
_cell_measurement_reflns_used 9854
_cell_measurement_temperature 150(2)
_cell_measurement_theta_max 32.5948
_cell_measurement_theta_min 2.2760
_cell_volume 1933.6(2)
_computing_cell_refinement 'SAINT V8.40B (Bruker, 2020)'
_computing_data_collection 'Apex4 v2022.10-0 (Bruker, 2022)'
_computing_data_reduction 'SAINT V8.40B (Bruker, 2020)'
_computing_structure_refinement
;  
SHELXL-2019/2 (Sheldrick, 2015a, 2019), 
SHELXLE Rev1541 (H\"ubschle et al., 2011)
;
_computing_structure_solution 'SHELXT (Sheldrick, 2015b)'
_diffrn_ambient_temperature 150(2)
_diffrn_detector_area_resol_mean 7.4074
_diffrn_detector_type 'PhotonII charge-integrating pixel array (CPAD)'
_diffrn_measured_fraction_theta_full 0.999
_diffrn_measured_fraction_theta_max 0.999
_diffrn_measurement_device 'three circle diffractometer'
_diffrn_measurement_device_type 'Bruker AXS D8 Quest'
_diffrn_measurement_method 'omega and phi scans'
_diffrn_radiation_monochromator 'Triumph curved graphite crystal'
_diffrn_radiation_type MoK\a
_diffrn_radiation_wavelength 0.71073
_diffrn_reflns_av_R_equivalents 0.0468
_diffrn_reflns_av_unetI/netI 0.0192
_diffrn_reflns_Laue_measured_fraction_full 0.999
_diffrn_reflns_Laue_measured_fraction_max 0.999
_diffrn_reflns_limit_h_max 15
_diffrn_reflns_limit_h_min -15
_diffrn_reflns_limit_k_max 15
_diffrn_reflns_limit_k_min -15
_diffrn_reflns_limit_l_max 28
_diffrn_reflns_limit_l_min -28
_diffrn_reflns_number 42157
_diffrn_reflns_point_group_measured_fraction_full 0.999
_diffrn_reflns_point_group_measured_fraction_max 0.999
_diffrn_reflns_theta_full 25.242
_diffrn_reflns_theta_max 33.160
_diffrn_reflns_theta_min 2.276
_diffrn_source 'fine focus sealed tube X-ray source'
_diffrn_source_current '30 mA'
_diffrn_source_voltage '50 kV'
_exptl_absorpt_coefficient_mu 0.219
_exptl_absorpt_correction_T_max 0.7465
_exptl_absorpt_correction_T_min 0.6903
_exptl_absorpt_correction_type multi-scan
_exptl_absorpt_process_details
;
 SADABS 2016/2: Krause, L., Herbst-Irmer, R., Sheldrick G.M. & Stalke D.,
 J. Appl. Cryst. 48 (2015) 3-10
;
_exptl_crystal_colour colourless
_exptl_crystal_density_diffrn 1.202
_exptl_crystal_description prism
_exptl_crystal_F_000 752
_exptl_crystal_size_max 0.450
_exptl_crystal_size_mid 0.450
_exptl_crystal_size_min 0.420
_refine_diff_density_max 0.326
_refine_diff_density_min -0.342
_refine_diff_density_rms 0.059
_refine_ls_abs_structure_details
;
 Refined as an inversion twin.
;
_refine_ls_abs_structure_Flack 0.50(12)
_refine_ls_extinction_method none
_refine_ls_goodness_of_fit_ref 1.068
_refine_ls_hydrogen_treatment constr
_refine_ls_matrix_type full
_refine_ls_number_parameters 189
_refine_ls_number_reflns 3696
_refine_ls_number_restraints 312
_refine_ls_restrained_S_all 1.055
_refine_ls_R_factor_all 0.0556
_refine_ls_R_factor_gt 0.0448
_refine_ls_shift/su_max 0.001
_refine_ls_shift/su_mean 0.000
_refine_ls_structure_factor_coef Fsqd
_refine_ls_weighting_details 'w=1/[\s^2^(Fo^2^)+(0.0822P)^2^+0.1832P] where P=(Fo^2^+2Fc^2^)/3'
_refine_ls_weighting_scheme calc
_refine_ls_wR_factor_gt 0.1284
_refine_ls_wR_factor_ref 0.1360
_reflns_Friedel_coverage 0.785
_reflns_Friedel_fraction_full 0.999
_reflns_Friedel_fraction_max 0.999
_reflns_number_gt 3090
_reflns_number_total 3696
_reflns_threshold_expression 'I > 2\s(I)'
_cod_data_source_file d4cp02573c2.cif
_cod_data_source_block RS218A_0m
_cod_depositor_comments 'Adding full bibliography for 7249077--7249082.cif.'
_cod_database_code 7249079
_shelx_shelxl_version_number 2019/3
_shelx_space_group_comment
;
The symmetry employed for this shelxl refinement is uniquely defined
by the following loop, which should always be used as a source of
symmetry information in preference to the above space-group names.
They are only intended as comments.
;
_shelx_estimated_absorpt_t_min 0.908
_shelx_estimated_absorpt_t_max 0.914

loop_
_space_group_symop_operation_xyz
'x, y, z'
'-x, -y, z'
'y, -x, -z'
'-y, x, -z'
'-x+1/2, y+1/2, -z+1/2'
'x+1/2, -y+1/2, -z+1/2'
'-y+1/2, -x+1/2, z+1/2'
'y+1/2, x+1/2, z+1/2'

loop_
_atom_site_label
_atom_site_type_symbol
_atom_site_fract_x
_atom_site_fract_y
_atom_site_fract_z
_atom_site_U_iso_or_equiv
_atom_site_adp_type
_atom_site_occupancy
_atom_site_site_symmetry_order
_atom_site_calc_flag
_atom_site_refinement_flags_posn
_atom_site_refinement_flags_adp
_atom_site_refinement_flags_occupancy
_atom_site_disorder_assembly
_atom_site_disorder_group
N2 N 0.500000 0.000000 0.77662(10) 0.0256(3) Uani 1 2 d S T P . .
C3 C 0.51356(17) 0.12187(15) 0.82291(9) 0.0288(3) Uani 1 1 d . . . . .
H3A H 0.522981 0.198283 0.790453 0.035 Uiso 1 1 calc R U . . .
H3B H 0.595334 0.114547 0.851291 0.035 Uiso 1 1 calc R U . . .
C4 C 0.4014(2) 0.1488(2) 0.87493(12) 0.0441(5) Uani 1 1 d . . . . .
H4A H 0.318400 0.155678 0.847663 0.053 Uiso 1 1 calc R U . . .
H4B H 0.393271 0.075460 0.909604 0.053 Uiso 1 1 calc R U . . .
C5 C 0.4264(2) 0.2749(2) 0.91560(13) 0.0460(5) Uani 1 1 d . . . . .
H5A H 0.433102 0.347469 0.881183 0.069 Uiso 1 1 calc R U . . .
H5B H 0.508251 0.267474 0.942860 0.069 Uiso 1 1 calc R U . . .
H5C H 0.353963 0.291414 0.949085 0.069 Uiso 1 1 calc R U . . .
C6 C 0.37800(17) 0.00613(18) 0.72987(9) 0.0314(3) Uani 1 1 d . . . . .
H6A H 0.374653 -0.073630 0.699577 0.038 Uiso 1 1 calc R U . . .
H6B H 0.300410 0.004913 0.761881 0.038 Uiso 1 1 calc R U . . .
C7 C 0.3685(3) 0.1246(2) 0.68083(14) 0.0519(6) Uani 1 1 d . . . . .
H7A H 0.347258 0.202884 0.710045 0.062 Uiso 1 1 calc R U . . .
H7B H 0.454057 0.139692 0.657144 0.062 Uiso 1 1 calc R U . . .
C8 C 0.2649(3) 0.1052(3) 0.62398(14) 0.0514(6) Uani 1 1 d . . . . .
H8A H 0.258876 0.183814 0.593841 0.077 Uiso 1 1 calc R U . . .
H8B H 0.180378 0.089233 0.647408 0.077 Uiso 1 1 calc R U . . .
H8C H 0.287861 0.029980 0.593716 0.077 Uiso 1 1 calc R U . . .
Cl1 Cl 0.5148(4) 0.4921(5) 0.69089(4) 0.0322(6) Uani 0.5 1 d D . P A -1
O1 O 0.3956(10) 0.4599(9) 0.6497(4) 0.0457(15) Uani 0.5 1 d D U P A -1
O2 O 0.5779(4) 0.3728(4) 0.7117(4) 0.0755(16) Uani 0.5 1 d D . P A -1
O3 O 0.4836(9) 0.5656(5) 0.7529(3) 0.105(3) Uani 0.5 1 d D . P A -1
O4 O 0.6021(11) 0.5671(9) 0.6477(5) 0.0451(14) Uani 0.5 1 d D U P A -1
C1A C 0.4418(3) 0.5314(3) 0.5018(2) 0.0303(6) Uani 0.25 1 d D U P B -1
C2A C 0.3183(18) 0.466(2) 0.4921(5) 0.030(2) Uani 0.25 1 d D U P B -1
N1A N 0.214(2) 0.433(3) 0.4853(7) 0.032(4) Uani 0.25 1 d D U P B -1
C1B C 0.5582(3) 0.4686(3) 0.5018(2) 0.0303(6) Uani 0.25 1 d D U P B -1
C2B C 0.434(3) 0.6700(14) 0.5113(6) 0.031(2) Uani 0.25 1 d D U P B -1
N1B N 0.409(3) 0.776(2) 0.5186(7) 0.033(3) Uani 0.25 1 d D U P B -1
C2C C 0.677(2) 0.546(3) 0.5027(4) 0.029(3) Uani 0.25 1 d D U P B -1
N1C N 0.772(2) 0.603(2) 0.5034(7) 0.038(3) Uani 0.25 1 d D U P B -1
N1D N 0.581(3) 0.217(2) 0.5005(7) 0.031(4) Uani 0.25 1 d D U P B -1
C2D C 0.569(4) 0.3273(16) 0.5004(5) 0.032(3) Uani 0.25 1 d D U P B -1

loop_
_atom_site_aniso_label
_atom_site_aniso_U_11
_atom_site_aniso_U_22
_atom_site_aniso_U_33
_atom_site_aniso_U_23
_atom_site_aniso_U_13
_atom_site_aniso_U_12
N2 0.0271(8) 0.0216(7) 0.0282(7) 0.000 0.000 -0.0043(7)
C3 0.0319(7) 0.0226(6) 0.0318(7) -0.0033(5) 0.0036(6) -0.0044(5)
C4 0.0442(10) 0.0397(10) 0.0484(11) -0.0093(8) 0.0190(9) -0.0090(8)
C5 0.0533(12) 0.0393(10) 0.0456(10) -0.0095(8) 0.0162(9) 0.0007(9)
C6 0.0318(7) 0.0269(7) 0.0354(7) 0.0049(7) -0.0067(6) -0.0053(6)
C7 0.0545(12) 0.0404(10) 0.0610(13) 0.0215(10) -0.0208(11) -0.0129(9)
C8 0.0535(12) 0.0532(12) 0.0476(11) 0.0134(10) -0.0145(10) 0.0006(10)
Cl1 0.0383(16) 0.0338(11) 0.0246(2) 0.0015(5) -0.0014(3) -0.0005(10)
O1 0.0389(17) 0.059(4) 0.0387(19) 0.013(2) 0.000(2) 0.003(2)
O2 0.051(2) 0.044(2) 0.132(5) 0.037(2) -0.023(3) -0.0108(16)
O3 0.168(7) 0.087(3) 0.059(3) -0.042(2) 0.063(4) -0.033(4)
O4 0.053(2) 0.039(3) 0.0430(18) 0.0140(19) -0.001(2) -0.017(2)
C1A 0.0333(16) 0.0315(15) 0.0261(11) 0.000(5) 0.001(5) -0.0014(12)
C2A 0.032(4) 0.030(5) 0.028(4) 0.000(4) 0.001(4) 0.002(3)
N1A 0.032(5) 0.036(7) 0.028(7) 0.000(5) -0.001(5) 0.001(4)
C1B 0.0333(16) 0.0315(15) 0.0261(11) 0.000(5) 0.001(5) -0.0014(12)
C2B 0.030(5) 0.034(4) 0.027(4) -0.001(3) 0.004(5) -0.003(4)
N1B 0.036(7) 0.034(5) 0.028(6) -0.004(5) 0.006(5) 0.000(5)
C2C 0.032(4) 0.030(5) 0.024(4) 0.005(4) -0.001(4) -0.002(4)
N1C 0.034(5) 0.032(6) 0.050(6) -0.005(5) -0.001(5) 0.000(4)
N1D 0.033(7) 0.037(6) 0.024(7) 0.002(5) 0.001(6) -0.006(5)
C2D 0.032(5) 0.035(4) 0.029(4) -0.001(4) 0.001(5) 0.000(4)

loop_
_atom_type_symbol
_atom_type_description
_atom_type_scat_dispersion_real
_atom_type_scat_dispersion_imag
_atom_type_scat_source
C C 0.0033 0.0016 'International Tables Vol C Tables 4.2.6.8 and 6.1.1.4'
H H 0.0000 0.0000 'International Tables Vol C Tables 4.2.6.8 and 6.1.1.4'
N N 0.0061 0.0033 'International Tables Vol C Tables 4.2.6.8 and 6.1.1.4'
O O 0.0106 0.0060 'International Tables Vol C Tables 4.2.6.8 and 6.1.1.4'
Cl Cl 0.1484 0.1585 'International Tables Vol C Tables 4.2.6.8 and 6.1.1.4'

loop_
_geom_angle_atom_site_label_1
_geom_angle_atom_site_label_2
_geom_angle_atom_site_label_3
_geom_angle
_geom_angle_site_symmetry_1
_geom_angle_site_symmetry_3
_geom_angle_publ_flag
C3 N2 C3 111.32(17) . 2_655 ?
C3 N2 C6 106.26(9) . 2_655 ?
C3 N2 C6 111.24(10) 2_655 2_655 ?
C3 N2 C6 111.24(10) . . ?
C3 N2 C6 106.26(9) 2_655 . ?
C6 N2 C6 110.59(18) 2_655 . ?
N2 C3 C4 115.86(13) . . ?
N2 C3 H3A 108.3 . . ?
C4 C3 H3A 108.3 . . ?
N2 C3 H3B 108.3 . . ?
C4 C3 H3B 108.3 . . ?
H3A C3 H3B 107.4 . . ?
C5 C4 C3 109.95(16) . . ?
C5 C4 H4A 109.7 . . ?
C3 C4 H4A 109.7 . . ?
C5 C4 H4B 109.7 . . ?
C3 C4 H4B 109.7 . . ?
H4A C4 H4B 108.2 . . ?
C4 C5 H5A 109.5 . . ?
C4 C5 H5B 109.5 . . ?
H5A C5 H5B 109.5 . . ?
C4 C5 H5C 109.5 . . ?
H5A C5 H5C 109.5 . . ?
H5B C5 H5C 109.5 . . ?
C7 C6 N2 115.21(14) . . ?
C7 C6 H6A 108.5 . . ?
N2 C6 H6A 108.5 . . ?
C7 C6 H6B 108.5 . . ?
N2 C6 H6B 108.5 . . ?
H6A C6 H6B 107.5 . . ?
C8 C7 C6 110.95(18) . . ?
C8 C7 H7A 109.4 . . ?
C6 C7 H7A 109.4 . . ?
C8 C7 H7B 109.4 . . ?
C6 C7 H7B 109.4 . . ?
H7A C7 H7B 108.0 . . ?
C7 C8 H8A 109.5 . . ?
C7 C8 H8B 109.5 . . ?
H8A C8 H8B 109.5 . . ?
C7 C8 H8C 109.5 . . ?
H8A C8 H8C 109.5 . . ?
H8B C8 H8C 109.5 . . ?
O3 Cl1 O4 108.2(6) . . ?
O3 Cl1 O2 109.7(5) . . ?
O4 Cl1 O2 109.1(5) . . ?
O3 Cl1 O1 110.7(6) . . ?
O4 Cl1 O1 110.4(3) . . ?
O2 Cl1 O1 108.8(5) . . ?
C1B C1A C2B 121.1(15) . . ?
C1B C1A C2A 123.6(12) . . ?
C2B C1A C2A 115.3(18) . . ?
N1A C2A C1A 170(3) . . ?
C1A C1B C2D 122.7(16) . . ?
C1A C1B C2C 118.8(15) . . ?
C2D C1B C2C 118(2) . . ?
N1B C2B C1A 169(4) . . ?
N1C C2C C1B 179(3) . . ?
N1D C2D C1B 178(3) . . ?

loop_
_geom_bond_atom_site_label_1
_geom_bond_atom_site_label_2
_geom_bond_distance
_geom_bond_site_symmetry_2
_geom_bond_publ_flag
N2 C3 1.5182(18) . ?
N2 C3 1.5182(18) 2_655 ?
N2 C6 1.5190(19) 2_655 ?
N2 C6 1.5190(19) . ?
C3 C4 1.522(2) . ?
C3 H3A 0.9900 . ?
C3 H3B 0.9900 . ?
C4 C5 1.515(3) . ?
C4 H4A 0.9900 . ?
C4 H4B 0.9900 . ?
C5 H5A 0.9800 . ?
C5 H5B 0.9800 . ?
C5 H5C 0.9800 . ?
C6 C7 1.516(3) . ?
C6 H6A 0.9900 . ?
C6 H6B 0.9900 . ?
C7 C8 1.506(3) . ?
C7 H7A 0.9900 . ?
C7 H7B 0.9900 . ?
C8 H8A 0.9800 . ?
C8 H8B 0.9800 . ?
C8 H8C 0.9800 . ?
Cl1 O3 1.408(4) . ?
Cl1 O4 1.423(8) . ?
Cl1 O2 1.433(5) . ?
Cl1 O1 1.474(8) . ?
C1A C1B 1.352(7) . ?
C1A C2B 1.430(15) . ?
C1A C2A 1.438(14) . ?
C2A N1A 1.125(17) . ?
C1B C2D 1.449(15) . ?
C1B C2C 1.449(15) . ?
C2B N1B 1.126(16) . ?
C2C N1C 1.132(16) . ?
N1D C2D 1.136(17) . ?

loop_
_geom_hbond_atom_site_label_D
_geom_hbond_atom_site_label_H
_geom_hbond_atom_site_label_A
_geom_hbond_distance_DH
_geom_hbond_distance_HA
_geom_hbond_distance_DA
_geom_hbond_angle_DHA
_geom_hbond_site_symmetry_A
_geom_hbond_publ_flag
C3 H3A O2^a 0.99 2.37 3.353(5) 171.7 . yes
C3 H3A O3^a 0.99 2.51 3.448(5) 157.4 2_665 yes
C4 H4B N1A^a 0.99 2.66 3.60(3) 157.0 5_546 yes
C4 H4B N1D^a 0.99 2.58 3.51(3) 158.2 7 yes
C6 H6B O2^a 0.99 2.64 3.480(5) 142.6 6_456 yes

loop_
_geom_torsion_atom_site_label_1
_geom_torsion_atom_site_label_2
_geom_torsion_atom_site_label_3
_geom_torsion_atom_site_label_4
_geom_torsion
_geom_torsion_site_symmetry_1
_geom_torsion_site_symmetry_2
_geom_torsion_site_symmetry_3
_geom_torsion_site_symmetry_4
_geom_torsion_publ_flag
C3 N2 C3 C4 -58.67(14) 2_655 . . . ?
C6 N2 C3 C4 -179.93(16) 2_655 . . . ?
C6 N2 C3 C4 59.6(2) . . . . ?
N2 C3 C4 C5 -178.28(18) . . . . ?
C3 N2 C6 C7 56.4(2) . . . . ?
C3 N2 C6 C7 177.73(18) 2_655 . . . ?
C6 N2 C6 C7 -61.42(16) 2_655 . . . ?
N2 C6 C7 C8 165.4(2) . . . . ?
C1B C1A C2A N1A -179(100) . . . . ?
C2B C1A C2A N1A 1(3) . . . . ?
C2B C1A C1B C2D 172.9(4) . . . . ?
C2A C1A C1B C2D -7.4(4) . . . . ?
C2B C1A C1B C2C -7.5(4) . . . . ?
C2A C1A C1B C2C 172.2(3) . . . . ?
C1B C1A C2B N1B -176(4) . . . . ?
C2A C1A C2B N1B 4(5) . . . . ?
